data_7227677
loop_
_publ_author_name
'Saeed, Aamer'
'Fl\"orke, Ulrich'
'Fantoni, Adolfo'
'Khurshid, Asma'
'P\'erez, Hiram'
'Erben, Mauricio F.'

_publ_section_title
;
 Close insight into the nature of intermolecular interactions in
 dihydropyrimidine-2(1H)-thione derivatives
;
_journal_issue 11
_journal_name_full CrystEngComm
_journal_page_first 1495
_journal_paper_doi 10.1039/C6CE02619B
_journal_volume 19
_journal_year 2017
_chemical_formula_sum 'C13 H15 Cl N2 S'
_chemical_formula_weight 266.78
_chemical_name_systematic
; 
 ? 
;
_space_group_IT_number 14
_symmetry_cell_setting monoclinic
_symmetry_space_group_name_Hall '-P 2ybc'
_symmetry_space_group_name_H-M 'P 1 21/c 1'
_atom_sites_solution_hydrogens difmap
_atom_sites_solution_primary direct
_atom_sites_solution_secondary difmap
_audit_creation_method SHELXL-97
_audit_update_record
;
2016-09-13 deposited with the CCDC.
2017-02-13 downloaded from the CCDC.
;
_cell_angle_alpha 90.00
_cell_angle_beta 95.548(4)
_cell_angle_gamma 90.00
_cell_formula_units_Z 8
_cell_length_a 14.214(2)
_cell_length_b 9.8017(14)
_cell_length_c 19.392(3)
_cell_measurement_reflns_used 2691
_cell_measurement_temperature 130(2)
_cell_measurement_theta_max 25.01
_cell_measurement_theta_min 2.33
_cell_volume 2689.1(7)
_computing_cell_refinement 'SAINT (Bruker, 2002)'
_computing_data_collection 'SMART (Bruker, 2002)'
_computing_data_reduction SAINT
_computing_molecular_graphics SHELXTL
_computing_publication_material 'SHELXTL and local programs'
_computing_structure_refinement SHELXTL
_computing_structure_solution 'SHELXTL (Sheldrick, 2008)'
_diffrn_ambient_temperature 130(2)
_diffrn_measured_fraction_theta_full 0.999
_diffrn_measured_fraction_theta_max 0.999
_diffrn_measurement_device_type 'Bruker AXS SMART APEX'
_diffrn_measurement_method '\f and \w scans'
_diffrn_radiation_monochromator graphite
_diffrn_radiation_source 'sealed tube'
_diffrn_radiation_type MoK\a
_diffrn_radiation_wavelength 0.71073
_diffrn_reflns_av_R_equivalents 0.0568
_diffrn_reflns_av_sigmaI/netI 0.0808
_diffrn_reflns_limit_h_max 18
_diffrn_reflns_limit_h_min -18
_diffrn_reflns_limit_k_max 12
_diffrn_reflns_limit_k_min -12
_diffrn_reflns_limit_l_max 25
_diffrn_reflns_limit_l_min -25
_diffrn_reflns_number 24935
_diffrn_reflns_theta_full 27.87
_diffrn_reflns_theta_max 27.87
_diffrn_reflns_theta_min 1.44
_exptl_absorpt_coefficient_mu 0.419
_exptl_absorpt_correction_T_max 0.9514
_exptl_absorpt_correction_T_min 0.8776
_exptl_absorpt_correction_type multi-scan
_exptl_absorpt_process_details '(SADABS; Sheldrick, 2004)'
_exptl_crystal_colour colourless
_exptl_crystal_density_diffrn 1.318
_exptl_crystal_density_method 'not measured'
_exptl_crystal_description prism
_exptl_crystal_F_000 1120
_exptl_crystal_size_max 0.32
_exptl_crystal_size_mid 0.16
_exptl_crystal_size_min 0.12
_refine_diff_density_max 0.569
_refine_diff_density_min -0.379
_refine_diff_density_rms 0.070
_refine_ls_extinction_method none
_refine_ls_goodness_of_fit_ref 0.934
_refine_ls_hydrogen_treatment constr
_refine_ls_matrix_type full
_refine_ls_number_parameters 309
_refine_ls_number_reflns 6406
_refine_ls_number_restraints 0
_refine_ls_restrained_S_all 0.934
_refine_ls_R_factor_all 0.0800
_refine_ls_R_factor_gt 0.0499
_refine_ls_shift/su_max 0.001
_refine_ls_shift/su_mean 0.000
_refine_ls_structure_factor_coef Fsqd
_refine_ls_weighting_details 'calc w=1/[\s^2^(Fo^2^)+(0.0431P)^2^] where P=(Fo^2^+2Fc^2^)/3'
_refine_ls_weighting_scheme calc
_refine_ls_wR_factor_gt 0.1064
_refine_ls_wR_factor_ref 0.1149
_reflns_number_gt 4205
_reflns_number_total 6406
_reflns_threshold_expression >2sigma(I)
_cod_data_source_file c6ce02619b2.cif
_cod_data_source_block s2367
_cod_depositor_comments
;
The following automatic conversions were performed:

'_symmetry_cell_setting' value 'Monoclinic' changed to 'monoclinic'
according to
/usr/data/users/saulius/crontab/automatic-downloads/rss-feeds/RSC/lib/dictionaries/cif_core.dic
dictionary named 'cif_core.dic' version 2.4.2 from 2011-04-26.

Automatic conversion script
Id: cif_fix_values 4268 2015-11-12 08:31:59Z antanas 

 Adding full bibliography for 7227677--7227680.cif.
;
_cod_original_cell_volume 2689.0(7)
_cod_original_sg_symbol_H-M P2(1)/c
_cod_database_code 7227677

loop_
_symmetry_equiv_pos_as_xyz
'x, y, z'
'-x, y+1/2, -z+1/2'
'-x, -y, -z'
'x, -y-1/2, z-1/2'

loop_
_atom_site_label
_atom_site_type_symbol
_atom_site_fract_x
_atom_site_fract_y
_atom_site_fract_z
_atom_site_U_iso_or_equiv
_atom_site_adp_type
_atom_site_occupancy
_atom_site_symmetry_multiplicity
_atom_site_calc_flag
_atom_site_refinement_flags
S1 S 0.13731(5) 0.65421(6) 0.48360(3) 0.02081(16) Uani 1 1 d .
Cl1 Cl 0.15563(5) 0.92965(6) 0.61997(3) 0.02850(17) Uani 1 1 d .
N11 N 0.19941(14) 0.4973(2) 0.58934(10) 0.0220(5) Uani 1 1 d .
H1A H 0.2478 0.4807 0.5655 0.026 Uiso 1 1 calc R
N12 N 0.08036(14) 0.64517(19) 0.61161(10) 0.0192(5) Uani 1 1 d .
C101 C 0.19155(19) 0.4152(3) 0.65210(13) 0.0252(6) Uani 1 1 d .
C102 C 0.1500(2) 0.5056(3) 0.70371(13) 0.0320(7) Uani 1 1 d .
H10A H 0.1645 0.4889 0.7518 0.038 Uiso 1 1 calc R
C103 C 0.09317(18) 0.6086(2) 0.68326(12) 0.0226(6) Uani 1 1 d .
C105 C 0.13935(17) 0.5945(2) 0.56572(12) 0.0187(5) Uani 1 1 d .
C106 C 0.2873(2) 0.3604(3) 0.67799(15) 0.0468(9) Uani 1 1 d .
H10B H 0.3303 0.4365 0.6903 0.070 Uiso 1 1 calc R
H10C H 0.3121 0.3054 0.6416 0.070 Uiso 1 1 calc R
H10D H 0.2817 0.3035 0.7190 0.070 Uiso 1 1 calc R
C107 C 0.1231(2) 0.2964(3) 0.63242(15) 0.0421(8) Uani 1 1 d .
H10E H 0.0612 0.3330 0.6151 0.063 Uiso 1 1 calc R
H10F H 0.1167 0.2399 0.6734 0.063 Uiso 1 1 calc R
H10G H 0.1481 0.2409 0.5963 0.063 Uiso 1 1 calc R
C108 C 0.0414(2) 0.6904(3) 0.73169(13) 0.0368(7) Uani 1 1 d .
H10H H 0.0523 0.6519 0.7784 0.055 Uiso 1 1 calc R
H10I H -0.0264 0.6884 0.7165 0.055 Uiso 1 1 calc R
H10J H 0.0640 0.7848 0.7321 0.055 Uiso 1 1 calc R
C109 C 0.01368(17) 0.7502(2) 0.58993(12) 0.0183(5) Uani 1 1 d .
C110 C -0.07872(18) 0.7160(3) 0.56783(12) 0.0232(6) Uani 1 1 d .
H11A H -0.0963 0.6228 0.5626 0.028 Uiso 1 1 calc R
C111 C -0.14590(19) 0.8173(3) 0.55318(13) 0.0263(6) Uani 1 1 d .
H11B H -0.2095 0.7934 0.5387 0.032 Uiso 1 1 calc R
C112 C -0.12005(18) 0.9536(3) 0.55968(13) 0.0265(6) Uani 1 1 d .
H11C H -0.1663 1.0228 0.5501 0.032 Uiso 1 1 calc R
C113 C -0.02759(18) 0.9891(3) 0.58002(12) 0.0248(6) Uani 1 1 d .
H11D H -0.0096 1.0823 0.5837 0.030 Uiso 1 1 calc R
C114 C 0.03867(17) 0.8870(2) 0.59502(12) 0.0200(5) Uani 1 1 d .
S2 S 0.38343(5) 0.13848(6) 1.01405(3) 0.02269(16) Uani 1 1 d .
Cl2 Cl 0.34909(5) 0.43540(7) 0.86261(4) 0.03295(18) Uani 1 1 d .
N21 N 0.32218(15) -0.0075(2) 0.90440(10) 0.0236(5) Uani 1 1 d .
H2A H 0.2969 -0.0586 0.9350 0.028 Uiso 1 1 calc R
N22 N 0.43293(15) 0.1563(2) 0.88445(10) 0.0224(5) Uani 1 1 d .
C201 C 0.29746(19) -0.0423(3) 0.83114(13) 0.0273(6) Uani 1 1 d .
C202 C 0.3725(2) 0.0149(3) 0.79082(15) 0.0424(8) Uani 1 1 d .
H20A H 0.3767 -0.0185 0.7452 0.051 Uiso 1 1 calc R
C203 C 0.4337(2) 0.1096(3) 0.81499(13) 0.0284(6) Uani 1 1 d .
C205 C 0.37844(17) 0.0926(2) 0.92950(12) 0.0196(5) Uani 1 1 d .
C206 C 0.2871(2) -0.1940(3) 0.82409(16) 0.0445(8) Uani 1 1 d .
H20B H 0.3476 -0.2379 0.8390 0.067 Uiso 1 1 calc R
H20C H 0.2683 -0.2172 0.7756 0.067 Uiso 1 1 calc R
H20D H 0.2388 -0.2260 0.8530 0.067 Uiso 1 1 calc R
C207 C 0.2024(2) 0.0280(3) 0.80768(14) 0.0470(9) Uani 1 1 d .
H20E H 0.2095 0.1270 0.8127 0.071 Uiso 1 1 calc R
H20F H 0.1538 -0.0042 0.8364 0.071 Uiso 1 1 calc R
H20G H 0.1836 0.0057 0.7590 0.071 Uiso 1 1 calc R
C208 C 0.5027(2) 0.1739(3) 0.77270(14) 0.0417(8) Uani 1 1 d .
H20H H 0.4977 0.1319 0.7266 0.063 Uiso 1 1 calc R
H20I H 0.5667 0.1608 0.7953 0.063 Uiso 1 1 calc R
H20J H 0.4892 0.2717 0.7681 0.063 Uiso 1 1 calc R
C209 C 0.49313(18) 0.2676(2) 0.90839(12) 0.0206(6) Uani 1 1 d .
C210 C 0.58341(18) 0.2425(3) 0.93887(13) 0.0265(6) Uani 1 1 d .
H21A H 0.6043 0.1513 0.9466 0.032 Uiso 1 1 calc R
C211 C 0.64340(19) 0.3500(3) 0.95816(14) 0.0303(7) Uani 1 1 d .
H21B H 0.7053 0.3320 0.9793 0.036 Uiso 1 1 calc R
C212 C 0.61410(18) 0.4831(3) 0.94700(13) 0.0276(6) Uani 1 1 d .
H21C H 0.6562 0.5562 0.9597 0.033 Uiso 1 1 calc R
C213 C 0.52354(18) 0.5105(3) 0.91741(12) 0.0240(6) Uani 1 1 d .
H21D H 0.5026 0.6019 0.9102 0.029 Uiso 1 1 calc R
C214 C 0.46361(17) 0.4016(2) 0.89841(12) 0.0205(6) Uani 1 1 d .

loop_
_atom_site_aniso_label
_atom_site_aniso_U_11
_atom_site_aniso_U_22
_atom_site_aniso_U_33
_atom_site_aniso_U_23
_atom_site_aniso_U_13
_atom_site_aniso_U_12
S1 0.0262(4) 0.0190(3) 0.0177(3) 0.0012(3) 0.0044(3) 0.0034(3)
Cl1 0.0248(4) 0.0260(3) 0.0344(4) -0.0055(3) 0.0011(3) -0.0054(3)
N11 0.0236(12) 0.0223(11) 0.0213(11) 0.0041(9) 0.0080(9) 0.0049(9)
N12 0.0226(12) 0.0180(11) 0.0171(11) 0.0010(9) 0.0027(9) 0.0025(9)
C101 0.0302(15) 0.0260(14) 0.0197(13) 0.0050(11) 0.0036(12) 0.0053(12)
C102 0.0509(19) 0.0288(15) 0.0163(13) 0.0007(12) 0.0034(13) 0.0035(14)
C103 0.0260(15) 0.0230(13) 0.0188(13) -0.0005(11) 0.0021(11) -0.0005(11)
C105 0.0208(14) 0.0151(12) 0.0204(13) -0.0036(10) 0.0032(11) -0.0042(10)
C106 0.044(2) 0.064(2) 0.0318(17) 0.0167(16) 0.0019(15) 0.0211(17)
C107 0.063(2) 0.0278(16) 0.0371(18) 0.0062(14) 0.0110(16) -0.0084(15)
C108 0.0394(18) 0.0502(19) 0.0219(15) 0.0020(14) 0.0079(13) 0.0055(15)
C109 0.0225(14) 0.0179(12) 0.0155(12) -0.0016(10) 0.0062(10) 0.0001(11)
C110 0.0277(15) 0.0204(13) 0.0219(14) -0.0033(11) 0.0049(12) -0.0033(11)
C111 0.0209(14) 0.0341(15) 0.0239(14) -0.0032(12) 0.0024(11) -0.0006(12)
C112 0.0240(15) 0.0280(15) 0.0281(15) 0.0005(12) 0.0058(12) 0.0069(12)
C113 0.0291(15) 0.0209(13) 0.0253(14) -0.0031(11) 0.0069(12) 0.0010(12)
C114 0.0203(14) 0.0223(13) 0.0180(13) -0.0032(11) 0.0048(11) -0.0025(11)
S2 0.0262(4) 0.0212(3) 0.0209(3) 0.0002(3) 0.0033(3) -0.0061(3)
Cl2 0.0267(4) 0.0288(4) 0.0417(4) 0.0010(3) -0.0050(3) 0.0036(3)
N21 0.0301(13) 0.0216(11) 0.0192(11) 0.0024(9) 0.0032(9) -0.0090(10)
N22 0.0258(12) 0.0188(11) 0.0238(12) -0.0015(9) 0.0091(10) -0.0036(9)
C201 0.0338(16) 0.0251(14) 0.0241(14) -0.0077(12) 0.0079(12) -0.0043(12)
C202 0.057(2) 0.0423(18) 0.0310(16) -0.0147(14) 0.0227(15) -0.0127(16)
C203 0.0354(17) 0.0252(14) 0.0262(15) -0.0035(12) 0.0112(13) -0.0023(12)
C205 0.0209(14) 0.0145(12) 0.0236(13) 0.0033(10) 0.0037(11) 0.0015(10)
C206 0.060(2) 0.0301(16) 0.0450(19) -0.0120(15) 0.0130(17) -0.0101(16)
C207 0.058(2) 0.056(2) 0.0255(16) -0.0116(15) -0.0039(15) 0.0083(18)
C208 0.056(2) 0.0398(17) 0.0319(17) -0.0078(14) 0.0198(15) -0.0130(16)
C209 0.0223(14) 0.0186(13) 0.0225(13) 0.0000(11) 0.0099(11) -0.0030(11)
C210 0.0237(15) 0.0216(13) 0.0350(16) 0.0054(12) 0.0069(12) 0.0019(12)
C211 0.0184(14) 0.0358(16) 0.0370(16) 0.0084(14) 0.0038(12) -0.0005(13)
C212 0.0249(15) 0.0258(14) 0.0325(16) 0.0016(12) 0.0055(12) -0.0092(12)
C213 0.0312(16) 0.0173(13) 0.0246(14) 0.0038(11) 0.0076(12) -0.0009(12)
C214 0.0190(14) 0.0225(13) 0.0206(13) 0.0026(11) 0.0045(11) 0.0011(11)

loop_
_atom_type_symbol
_atom_type_description
_atom_type_scat_dispersion_real
_atom_type_scat_dispersion_imag
_atom_type_scat_source
C C 0.0033 0.0016 'International Tables Vol C Tables 4.2.6.8 and 6.1.1.4'
H H 0.0000 0.0000 'International Tables Vol C Tables 4.2.6.8 and 6.1.1.4'
N N 0.0061 0.0033 'International Tables Vol C Tables 4.2.6.8 and 6.1.1.4'
Cl Cl 0.1484 0.1585 'International Tables Vol C Tables 4.2.6.8 and 6.1.1.4'
S S 0.1246 0.1234 'International Tables Vol C Tables 4.2.6.8 and 6.1.1.4'

loop_
_geom_angle_atom_site_label_1
_geom_angle_atom_site_label_2
_geom_angle_atom_site_label_3
_geom_angle
C105 N11 C101 125.3(2)
C105 N12 C103 120.7(2)
C105 N12 C109 119.81(19)
C103 N12 C109 118.89(19)
N11 C101 C102 107.2(2)
N11 C101 C106 109.4(2)
C102 C101 C106 113.0(2)
N11 C101 C107 107.7(2)
C102 C101 C107 109.4(2)
C106 C101 C107 110.0(2)
C103 C102 C101 121.1(2)
C102 C103 N12 119.8(2)
C102 C103 C108 123.1(2)
N12 C103 C108 117.1(2)
N11 C105 N12 116.6(2)
N11 C105 S1 121.53(18)
N12 C105 S1 121.89(18)
C110 C109 C114 119.0(2)
C110 C109 N12 119.9(2)
C114 C109 N12 121.0(2)
C109 C110 C111 120.3(2)
C110 C111 C112 119.9(2)
C113 C112 C111 120.3(2)
C112 C113 C114 119.2(2)
C113 C114 C109 121.2(2)
C113 C114 Cl1 119.84(19)
C109 C114 Cl1 118.92(19)
C205 N21 C201 127.2(2)
C205 N22 C203 120.8(2)
C205 N22 C209 119.7(2)
C203 N22 C209 119.5(2)
N21 C201 C202 107.7(2)
N21 C201 C206 109.3(2)
C202 C201 C206 113.2(2)
N21 C201 C207 107.5(2)
C202 C201 C207 109.1(2)
C206 C201 C207 109.9(3)
C203 C202 C201 123.7(3)
C202 C203 N22 119.7(2)
C202 C203 C208 123.3(2)
N22 C203 C208 117.0(2)
N21 C205 N22 117.4(2)
N21 C205 S2 121.19(18)
N22 C205 S2 121.45(18)
C210 C209 C214 119.0(2)
C210 C209 N22 120.2(2)
C214 C209 N22 120.8(2)
C209 C210 C211 120.2(2)
C212 C211 C210 120.6(3)
C211 C212 C213 120.2(2)
C212 C213 C214 118.8(2)
C209 C214 C213 121.3(2)
C209 C214 Cl2 119.70(19)
C213 C214 Cl2 118.97(19)

loop_
_geom_bond_atom_site_label_1
_geom_bond_atom_site_label_2
_geom_bond_distance
S1 C105 1.694(2)
Cl1 C114 1.737(3)
N11 C105 1.331(3)
N11 C101 1.472(3)
N12 C105 1.373(3)
N12 C103 1.429(3)
N12 C109 1.434(3)
C101 C102 1.500(3)
C101 C106 1.503(4)
C101 C107 1.541(4)
C102 C103 1.330(4)
C103 C108 1.483(3)
C109 C110 1.383(3)
C109 C114 1.389(3)
C110 C111 1.388(3)
C111 C112 1.388(3)
C112 C113 1.380(3)
C113 C114 1.386(3)
S2 C205 1.695(2)
Cl2 C214 1.739(3)
N21 C205 1.328(3)
N21 C201 1.470(3)
N22 C205 1.373(3)
N22 C203 1.424(3)
N22 C209 1.436(3)
C201 C202 1.491(4)
C201 C206 1.499(3)
C201 C207 1.545(4)
C202 C203 1.326(4)
C203 C208 1.479(4)
C209 C210 1.382(4)
C209 C214 1.386(3)
C210 C211 1.384(4)
C211 C212 1.381(4)
C212 C213 1.384(3)
C213 C214 1.393(3)

loop_
_geom_torsion_atom_site_label_1
_geom_torsion_atom_site_label_2
_geom_torsion_atom_site_label_3
_geom_torsion_atom_site_label_4
_geom_torsion
C105 N11 C101 C102 -34.2(3)
C105 N11 C101 C106 -157.0(2)
C105 N11 C101 C107 83.4(3)
N11 C101 C102 C103 28.1(4)
C106 C101 C102 C103 148.7(3)
C107 C101 C102 C103 -88.5(3)
C101 C102 C103 N12 -7.8(4)
C101 C102 C103 C108 172.5(3)
C105 N12 C103 C102 -13.1(4)
C109 N12 C103 C102 175.6(2)
C105 N12 C103 C108 166.6(2)
C109 N12 C103 C108 -4.7(3)
C101 N11 C105 N12 17.2(3)
C101 N11 C105 S1 -163.76(19)
C103 N12 C105 N11 8.8(3)
C109 N12 C105 N11 180.0(2)
C103 N12 C105 S1 -170.26(18)
C109 N12 C105 S1 1.0(3)
C105 N12 C109 C110 96.5(3)
C103 N12 C109 C110 -92.1(3)
C105 N12 C109 C114 -87.8(3)
C103 N12 C109 C114 83.6(3)
C114 C109 C110 C111 -2.1(4)
N12 C109 C110 C111 173.7(2)
C109 C110 C111 C112 1.0(4)
C110 C111 C112 C113 0.6(4)
C111 C112 C113 C114 -1.1(4)
C112 C113 C114 C109 0.0(4)
C112 C113 C114 Cl1 179.44(18)
C110 C109 C114 C113 1.6(4)
N12 C109 C114 C113 -174.2(2)
C110 C109 C114 Cl1 -177.85(18)
N12 C109 C114 Cl1 6.4(3)
C205 N21 C201 C202 21.8(4)
C205 N21 C201 C206 145.1(3)
C205 N21 C201 C207 -95.7(3)
N21 C201 C202 C203 -16.6(4)
C206 C201 C202 C203 -137.4(3)
C207 C201 C202 C203 99.9(3)
C201 C202 C203 N22 3.6(5)
C201 C202 C203 C208 -174.7(3)
C205 N22 C203 C202 8.6(4)
C209 N22 C203 C202 -174.2(3)
C205 N22 C203 C208 -173.1(2)
C209 N22 C203 C208 4.2(4)
C201 N21 C205 N22 -12.5(4)
C201 N21 C205 S2 168.2(2)
C203 N22 C205 N21 -4.5(3)
C209 N22 C205 N21 178.3(2)
C203 N22 C205 S2 174.91(19)
C209 N22 C205 S2 -2.3(3)
C205 N22 C209 C210 86.6(3)
C203 N22 C209 C210 -90.6(3)
C205 N22 C209 C214 -96.5(3)
C203 N22 C209 C214 86.2(3)
C214 C209 C210 C211 -0.8(4)
N22 C209 C210 C211 176.1(2)
C209 C210 C211 C212 -0.3(4)
C210 C211 C212 C213 1.2(4)
C211 C212 C213 C214 -0.9(4)
C210 C209 C214 C213 1.1(4)
N22 C209 C214 C213 -175.9(2)
C210 C209 C214 Cl2 -178.03(18)
N22 C209 C214 Cl2 5.1(3)
C212 C213 C214 C209 -0.2(4)
C212 C213 C214 Cl2 178.90(19)
